data_7155173
loop_
_publ_author_name
'Boga, Carla'
'Cino, Silvia'
'Micheletti, Gabriele'
'Padovan, Daniele'
'Prati, Luca'
'Mazzanti, Andrea'
'Zanna, Nicola'

_publ_section_title
;
 New azo-decorated N-pyrrolidinylthiazoles: synthesis, properties and an
 unexpected remote substituent effect transmission.
;
_journal_issue 29
_journal_name_full 'Organic &amp; biomolecular chemistry'
_journal_page_first 7061
_journal_page_last 7068
_journal_paper_doi 10.1039/c6ob00994h
_journal_volume 14
_journal_year 2016
_chemical_formula_sum 'C13 H13 N5 O2 S'
_chemical_formula_weight 303.34
_chemical_name_common 'compound 3a'
_chemical_name_systematic
; 
 ? 
;
_space_group_IT_number 14
_symmetry_cell_setting monoclinic
_symmetry_space_group_name_Hall '-P 2yn'
_symmetry_space_group_name_H-M 'P 1 21/n 1'
_atom_sites_solution_hydrogens geom
_atom_sites_solution_primary direct
_atom_sites_solution_secondary difmap
_audit_creation_date 06/30/2014
_audit_creation_method SHELXL-97
_audit_update_record
;
2016-05-06 deposited with the CCDC.
2016-06-24 downloaded from the CCDC.
;
_cell_angle_alpha 90.00
_cell_angle_beta 109.852(2)
_cell_angle_gamma 90.00
_cell_formula_units_Z 4
_cell_length_a 6.0819(3)
_cell_length_b 32.2686(17)
_cell_length_c 7.3498(4)
_cell_measurement_reflns_used 88
_cell_measurement_temperature 296(2)
_cell_measurement_theta_max 28.5
_cell_measurement_theta_min 5.5
_cell_volume 1356.71(12)
_computing_structure_refinement 'SHELXL-97 (Sheldrick, 2008)'
_computing_structure_solution 'SHELXS-97 (Sheldrick, 2008)'
_diffrn_ambient_temperature 296(2)
_diffrn_measured_fraction_theta_full 0.982
_diffrn_measured_fraction_theta_max 0.920
_diffrn_measurement_device_type 'CCD area detector'
_diffrn_measurement_method 'phin and omega scans'
_diffrn_radiation_monochromator graphite
_diffrn_radiation_source 'fine-focus sealed tube'
_diffrn_radiation_type MoK\a
_diffrn_radiation_wavelength 0.71073
_diffrn_reflns_av_R_equivalents 0.0355
_diffrn_reflns_av_sigmaI/netI 0.0184
_diffrn_reflns_limit_h_max 8
_diffrn_reflns_limit_h_min -8
_diffrn_reflns_limit_k_max 41
_diffrn_reflns_limit_k_min -41
_diffrn_reflns_limit_l_max 9
_diffrn_reflns_limit_l_min -9
_diffrn_reflns_number 23550
_diffrn_reflns_theta_full 25.00
_diffrn_reflns_theta_max 28.68
_diffrn_reflns_theta_min 2.52
_exptl_absorpt_coefficient_mu 0.251
_exptl_absorpt_correction_T_max 0.9504
_exptl_absorpt_correction_T_min 0.8826
_exptl_absorpt_correction_type empirical
_exptl_absorpt_process_details SADABS
_exptl_crystal_colour red
_exptl_crystal_density_diffrn 1.485
_exptl_crystal_density_method 'not measured'
_exptl_crystal_description plates
_exptl_crystal_F_000 632
_exptl_crystal_size_max 0.50
_exptl_crystal_size_mid 0.45
_exptl_crystal_size_min 0.20
_refine_diff_density_max 0.284
_refine_diff_density_min -0.382
_refine_diff_density_rms 0.096
_refine_ls_extinction_method none
_refine_ls_goodness_of_fit_ref 1.060
_refine_ls_hydrogen_treatment constr
_refine_ls_matrix_type full
_refine_ls_number_parameters 190
_refine_ls_number_reflns 3215
_refine_ls_number_restraints 0
_refine_ls_restrained_S_all 1.060
_refine_ls_R_factor_all 0.0477
_refine_ls_R_factor_gt 0.0422
_refine_ls_shift/su_max 0.000
_refine_ls_shift/su_mean 0.000
_refine_ls_structure_factor_coef Fsqd
_refine_ls_weighting_details 'calc w=1/[\s^2^(Fo^2^)+(0.0719P)^2^+0.5706P] where P=(Fo^2^+2Fc^2^)/3'
_refine_ls_weighting_scheme calc
_refine_ls_wR_factor_gt 0.1223
_refine_ls_wR_factor_ref 0.1335
_reflns_number_gt 2871
_reflns_number_total 3215
_reflns_threshold_expression >2sigma(I)
_cod_data_source_file c6ob00994h2.cif
_cod_data_source_block azo-nitro
_cod_depositor_comments 'Adding full bibliography for 7155172--7155173.cif.'
_cod_original_sg_symbol_H-M P21/n
_cod_database_code 7155173

loop_
_symmetry_equiv_pos_as_xyz
'x, y, z'
'-x+1/2, y+1/2, -z+1/2'
'-x, -y, -z'
'x-1/2, -y-1/2, z-1/2'

loop_
_atom_site_label
_atom_site_type_symbol
_atom_site_fract_x
_atom_site_fract_y
_atom_site_fract_z
_atom_site_U_iso_or_equiv
_atom_site_adp_type
_atom_site_occupancy
_atom_site_symmetry_multiplicity
_atom_site_calc_flag
_atom_site_refinement_flags
S1 S 0.03015(7) 0.091658(12) 0.36295(6) 0.03641(15) Uani 1 1 d .
C1 C 0.2712(3) 0.12497(5) 0.4339(2) 0.0354(3) Uani 1 1 d .
C2 C 0.4437(3) 0.06848(5) 0.3883(3) 0.0407(4) Uani 1 1 d .
H2 H 0.5674 0.0520 0.3843 0.049 Uiso 1 1 calc R
C3 C 0.2211(3) 0.05283(5) 0.3415(2) 0.0357(3) Uani 1 1 d .
C4 C -0.1223(3) -0.03550(5) 0.1914(2) 0.0331(3) Uani 1 1 d .
C5 C 0.0372(3) -0.06580(5) 0.1820(3) 0.0386(4) Uani 1 1 d .
H5 H 0.1949 -0.0592 0.2162 0.046 Uiso 1 1 calc R
C6 C -0.0374(3) -0.10550(6) 0.1223(3) 0.0402(4) Uani 1 1 d .
H6 H 0.0683 -0.1258 0.1163 0.048 Uiso 1 1 calc R
C7 C -0.2738(3) -0.11439(5) 0.0717(2) 0.0369(3) Uani 1 1 d .
C8 C -0.4350(3) -0.08497(6) 0.0800(3) 0.0419(4) Uani 1 1 d .
H8 H -0.5925 -0.0917 0.0452 0.050 Uiso 1 1 calc R
C9 C -0.3589(3) -0.04544(5) 0.1407(3) 0.0395(4) Uani 1 1 d .
H9 H -0.4653 -0.0254 0.1478 0.047 Uiso 1 1 calc R
C10 C 0.4337(3) 0.19515(6) 0.5159(3) 0.0497(4) Uani 1 1 d .
H10A H 0.5176 0.1922 0.4256 0.060 Uiso 1 1 calc R
H10B H 0.5432 0.1929 0.6469 0.060 Uiso 1 1 calc R
C11 C 0.3008(4) 0.23587(6) 0.4857(4) 0.0622(6) Uani 1 1 d .
H11A H 0.2566 0.2449 0.3522 0.075 Uiso 1 1 calc R
H11B H 0.3942 0.2574 0.5688 0.075 Uiso 1 1 calc R
C12 C 0.0203(3) 0.18254(6) 0.4624(3) 0.0489(4) Uani 1 1 d .
H12A H -0.0541 0.1675 0.5400 0.059 Uiso 1 1 calc R
H12B H -0.0839 0.1830 0.3290 0.059 Uiso 1 1 calc R
N1 N 0.1569(3) 0.01346(4) 0.2867(2) 0.0371(3) Uani 1 1 d .
N2 N -0.0609(2) 0.00596(4) 0.2488(2) 0.0364(3) Uani 1 1 d .
N3 N -0.3549(3) -0.15619(5) 0.0073(2) 0.0484(4) Uani 1 1 d .
N4 N 0.2451(3) 0.16420(5) 0.4784(2) 0.0427(3) Uani 1 1 d .
O1 O -0.2154(3) -0.18085(5) -0.0192(3) 0.0731(5) Uani 1 1 d .
O2 O -0.5584(3) -0.16508(5) -0.0169(3) 0.0719(5) Uani 1 1 d .
N5 N 0.4753(3) 0.10891(5) 0.4405(2) 0.0421(3) Uani 1 1 d .
C13 C 0.0861(4) 0.22603(7) 0.5393(4) 0.0634(6) Uani 1 1 d .
H13A H 0.1224 0.2270 0.6783 0.076 Uiso 1 1 calc R
H13B H -0.0394 0.2454 0.4787 0.076 Uiso 1 1 calc R

loop_
_atom_site_aniso_label
_atom_site_aniso_U_11
_atom_site_aniso_U_22
_atom_site_aniso_U_33
_atom_site_aniso_U_23
_atom_site_aniso_U_13
_atom_site_aniso_U_12
S1 0.0315(2) 0.0349(2) 0.0443(3) -0.00083(15) 0.01477(18) -0.00095(14)
C1 0.0331(7) 0.0348(8) 0.0376(8) -0.0002(6) 0.0111(6) -0.0010(6)
C2 0.0341(8) 0.0378(8) 0.0505(9) -0.0044(7) 0.0150(7) 0.0012(6)
C3 0.0370(8) 0.0332(8) 0.0378(8) -0.0003(6) 0.0140(6) 0.0008(6)
C4 0.0370(8) 0.0316(7) 0.0330(7) 0.0023(6) 0.0149(6) -0.0001(6)
C5 0.0345(8) 0.0375(8) 0.0461(9) -0.0013(7) 0.0164(7) -0.0007(6)
C6 0.0422(9) 0.0338(8) 0.0475(9) -0.0010(7) 0.0190(8) 0.0038(6)
C7 0.0443(9) 0.0311(8) 0.0372(8) 0.0010(6) 0.0162(7) -0.0037(6)
C8 0.0357(8) 0.0399(9) 0.0512(10) 0.0009(7) 0.0163(7) -0.0042(7)
C9 0.0350(8) 0.0357(8) 0.0506(9) 0.0025(7) 0.0181(7) 0.0028(6)
C10 0.0429(9) 0.0385(9) 0.0616(11) -0.0053(8) 0.0099(8) -0.0053(7)
C11 0.0628(13) 0.0347(9) 0.0740(14) -0.0024(9) 0.0037(11) -0.0029(9)
C12 0.0420(9) 0.0400(9) 0.0637(12) -0.0001(8) 0.0165(8) 0.0080(7)
N1 0.0387(7) 0.0349(7) 0.0387(7) -0.0016(5) 0.0143(6) -0.0015(5)
N2 0.0399(7) 0.0322(7) 0.0391(7) 0.0000(5) 0.0161(6) -0.0013(5)
N3 0.0584(10) 0.0352(8) 0.0514(9) -0.0010(6) 0.0186(8) -0.0069(7)
N4 0.0367(7) 0.0337(7) 0.0557(9) -0.0043(6) 0.0133(6) 0.0007(6)
O1 0.0834(12) 0.0385(8) 0.1037(14) -0.0165(8) 0.0401(11) -0.0025(7)
O2 0.0627(10) 0.0480(9) 0.0992(13) -0.0079(8) 0.0199(9) -0.0193(7)
N5 0.0332(7) 0.0380(8) 0.0541(9) -0.0068(6) 0.0136(6) -0.0020(6)
C13 0.0663(14) 0.0424(11) 0.0745(14) -0.0067(10) 0.0146(11) 0.0154(10)

loop_
_atom_type_symbol
_atom_type_description
_atom_type_scat_dispersion_real
_atom_type_scat_dispersion_imag
_atom_type_scat_source
C C 0.0033 0.0016 'International Tables Vol C Tables 4.2.6.8 and 6.1.1.4'
H H 0.0000 0.0000 'International Tables Vol C Tables 4.2.6.8 and 6.1.1.4'
N N 0.0061 0.0033 'International Tables Vol C Tables 4.2.6.8 and 6.1.1.4'
O O 0.0106 0.0060 'International Tables Vol C Tables 4.2.6.8 and 6.1.1.4'
S S 0.1246 0.1234 'International Tables Vol C Tables 4.2.6.8 and 6.1.1.4'

loop_
_geom_angle_atom_site_label_1
_geom_angle_atom_site_label_2
_geom_angle_atom_site_label_3
_geom_angle
C1 S1 C3 87.26(8)
N4 C1 N5 123.32(15)
N4 C1 S1 120.03(13)
N5 C1 S1 116.65(12)
N5 C2 C3 117.23(15)
N1 C3 C2 125.52(15)
N1 C3 S1 124.52(13)
C2 C3 S1 109.97(12)
C5 C4 C9 119.77(15)
C5 C4 N2 124.06(15)
C9 C4 N2 116.17(14)
C6 C5 C4 120.50(16)
C5 C6 C7 118.43(16)
C8 C7 C6 122.19(16)
C8 C7 N3 118.87(16)
C6 C7 N3 118.94(16)
C9 C8 C7 119.01(16)
C8 C9 C4 120.10(16)
N4 C10 C11 102.54(16)
C10 C11 C13 104.06(18)
N4 C12 C13 102.96(16)
N2 N1 C3 114.57(14)
N1 N2 C4 113.12(14)
O2 N3 O1 123.04(18)
O2 N3 C7 118.56(17)
O1 N3 C7 118.40(17)
C1 N4 C12 123.61(15)
C1 N4 C10 122.71(15)
C12 N4 C10 112.88(15)
C1 N5 C2 108.89(14)
C12 C13 C11 103.79(18)

loop_
_geom_bond_atom_site_label_1
_geom_bond_atom_site_label_2
_geom_bond_distance
S1 C1 1.7484(17)
S1 C3 1.7515(17)
C1 N4 1.330(2)
C1 N5 1.331(2)
C2 N5 1.355(2)
C2 C3 1.374(2)
C3 N1 1.350(2)
C4 C5 1.395(2)
C4 C9 1.396(2)
C4 N2 1.414(2)
C5 C6 1.380(2)
C6 C7 1.387(2)
C7 C8 1.381(2)
C7 N3 1.459(2)
C8 C9 1.379(2)
C10 N4 1.475(2)
C10 C11 1.519(3)
C11 C13 1.519(4)
C12 N4 1.457(2)
C12 C13 1.515(3)
N1 N2 1.281(2)
N3 O2 1.223(2)
N3 O1 1.226(2)

loop_
_geom_torsion_atom_site_label_1
_geom_torsion_atom_site_label_2
_geom_torsion_atom_site_label_3
_geom_torsion_atom_site_label_4
_geom_torsion
C3 S1 C1 N4 -179.61(15)
C3 S1 C1 N5 0.29(14)
N5 C2 C3 N1 -179.92(16)
N5 C2 C3 S1 0.2(2)
C1 S1 C3 N1 179.85(15)
C1 S1 C3 C2 -0.23(13)
C9 C4 C5 C6 0.2(3)
N2 C4 C5 C6 -179.26(15)
C4 C5 C6 C7 0.2(3)
C5 C6 C7 C8 -0.3(3)
C5 C6 C7 N3 179.65(15)
C6 C7 C8 C9 0.0(3)
N3 C7 C8 C9 -179.97(16)
C7 C8 C9 C4 0.4(3)
C5 C4 C9 C8 -0.5(3)
N2 C4 C9 C8 178.97(15)
N4 C10 C11 C13 29.0(2)
C2 C3 N1 N2 -179.52(16)
S1 C3 N1 N2 0.4(2)
C3 N1 N2 C4 179.85(13)
C5 C4 N2 N1 1.8(2)
C9 C4 N2 N1 -177.64(14)
C8 C7 N3 O2 -7.9(3)
C6 C7 N3 O2 172.12(18)
C8 C7 N3 O1 172.45(18)
C6 C7 N3 O1 -7.5(3)
N5 C1 N4 C12 176.83(17)
S1 C1 N4 C12 -3.3(3)
N5 C1 N4 C10 7.8(3)
S1 C1 N4 C10 -172.27(14)
C13 C12 N4 C1 176.96(18)
C13 C12 N4 C10 -13.1(2)
C11 C10 N4 C1 160.02(19)
C11 C10 N4 C12 -10.0(2)
N4 C1 N5 C2 179.65(17)
S1 C1 N5 C2 -0.2(2)
C3 C2 N5 C1 0.0(2)
N4 C12 C13 C11 30.8(2)
C10 C11 C13 C12 -37.8(2)
